data_4120335
loop_
_publ_author_name
'Brendan Gleeson'
'Patrick J. Carroll'
'Larry G. Sneddon'

_publ_section_title
;
 Syntheses and Structural Characterizations of Inorganic ansa-Metallocene
 Analogues: ansa-Ferratricarbadecaboranes
;
_journal_name_full 'Journal of the American Chemical Society'
_journal_page_first 12407
_journal_page_last 12413
_journal_paper_doi 10.1021/ja405977q
_journal_volume 135
_journal_year 2013
_chemical_formula_sum 'C8 H22 B14 Fe'
_chemical_formula_weight 325.45
_space_group_IT_number 14
_symmetry_cell_setting monoclinic
_symmetry_Int_Tables_number 14
_symmetry_space_group_name_Hall '-P 2yn'
_symmetry_space_group_name_H-M 'P 1 21/n 1'
_atom_sites_solution_hydrogens geom
_atom_sites_solution_primary direct
_audit_creation_method SHELXL-97
_cell_angle_alpha 90.00
_cell_angle_beta 102.676(2)
_cell_angle_gamma 90.00
_cell_formula_units_Z 4
_cell_length_a 7.8737(4)
_cell_length_b 16.7333(10)
_cell_length_c 12.7705(6)
_cell_measurement_temperature 143(1)
_cell_volume 1641.54(15)
_computing_data_collection 'Bruker APEX2'
_computing_data_reduction 'Bruker SAINT'
_computing_structure_refinement 'SHELXL-97 (Sheldrick, 2008)'
_computing_structure_solution 'SHELXS-97 (Sheldrick, 2008)'
_diffrn_ambient_temperature 143(1)
_diffrn_measured_fraction_theta_full 0.991
_diffrn_measured_fraction_theta_max 0.991
_diffrn_measurement_device 'CCD Area Detector'
_diffrn_measurement_device_type 'Bruker APEXII'
_diffrn_measurement_method 'phi and omega scans'
_diffrn_radiation_monochromator graphite
_diffrn_radiation_source 'sealed tube'
_diffrn_radiation_type MoK\a
_diffrn_radiation_wavelength 0.71073
_diffrn_reflns_av_R_equivalents 0.0205
_diffrn_reflns_av_sigmaI/netI 0.0105
_diffrn_reflns_limit_h_max 10
_diffrn_reflns_limit_h_min -10
_diffrn_reflns_limit_k_max 21
_diffrn_reflns_limit_k_min -21
_diffrn_reflns_limit_l_max 16
_diffrn_reflns_limit_l_min -16
_diffrn_reflns_number 34842
_diffrn_reflns_theta_full 27.66
_diffrn_reflns_theta_max 27.66
_diffrn_reflns_theta_min 2.04
_exptl_absorpt_coefficient_mu 0.899
_exptl_absorpt_correction_T_max 0.7456
_exptl_absorpt_correction_T_min 0.6751
_exptl_absorpt_correction_type multi-scan
_exptl_absorpt_process_details '(SADABS; Sheldrick, 2007)'
_exptl_crystal_density_diffrn 1.317
_exptl_crystal_F_000 664
_exptl_crystal_size_max 0.38
_exptl_crystal_size_mid 0.30
_exptl_crystal_size_min 0.08
_refine_diff_density_max 0.455
_refine_diff_density_min -0.236
_refine_diff_density_rms 0.045
_refine_ls_extinction_method none
_refine_ls_goodness_of_fit_ref 1.067
_refine_ls_hydrogen_treatment refall
_refine_ls_matrix_type full
_refine_ls_number_parameters 297
_refine_ls_number_reflns 3802
_refine_ls_number_restraints 0
_refine_ls_restrained_S_all 1.067
_refine_ls_R_factor_all 0.0284
_refine_ls_R_factor_gt 0.0255
_refine_ls_shift/su_max 0.000
_refine_ls_shift/su_mean 0.000
_refine_ls_structure_factor_coef Fsqd
_refine_ls_weighting_details 'calc w=1/[\s^2^(Fo^2^)+(0.0314P)^2^+0.8290P] where P=(Fo^2^+2Fc^2^)/3'
_refine_ls_weighting_scheme calc
_refine_ls_wR_factor_gt 0.0658
_refine_ls_wR_factor_ref 0.0680
_reflns_number_gt 3536
_reflns_number_total 3802
_reflns_threshold_expression >2sigma(I)
_cod_data_source_file ja405977q_si_001_2.cif
_cod_data_source_block UP3414(CMPD4)
_cod_original_sg_symbol_H-M 'P 21/n '
_cod_database_code 4120335

loop_
_symmetry_equiv_pos_as_xyz
'x, y, z'
'-x+1/2, y+1/2, -z+1/2'
'-x, -y, -z'
'x-1/2, -y-1/2, z-1/2'

loop_
_atom_site_label
_atom_site_type_symbol
_atom_site_fract_x
_atom_site_fract_y
_atom_site_fract_z
_atom_site_U_iso_or_equiv
_atom_site_adp_type
_atom_site_occupancy
_atom_site_symmetry_multiplicity
_atom_site_calc_flag
Fe1 Fe 0.48934(2) 0.645605(10) 0.764591(14) 0.02045(7) Uani 1 1 d
C2 C 0.50679(18) 0.74625(8) 0.67647(11) 0.0255(3) Uani 1 1 d
C3 C 0.27203(18) 0.65946(8) 0.81088(11) 0.0256(3) Uani 1 1 d
C4 C 0.32024(19) 0.73645(8) 0.62472(11) 0.0275(3) Uani 1 1 d
B5 B 0.5305(2) 0.77838(9) 0.79605(13) 0.0274(3) Uani 1 1 d
B6 B 0.3882(2) 0.73008(9) 0.87413(12) 0.0259(3) Uani 1 1 d
B7 B 0.1940(2) 0.67959(10) 0.68912(13) 0.0279(3) Uani 1 1 d
B8 B 0.3883(2) 0.82881(9) 0.68384(13) 0.0292(3) Uani 1 1 d
B9 B 0.1672(2) 0.74534(10) 0.80192(12) 0.0274(3) Uani 1 1 d
B10 B 0.1812(2) 0.78887(10) 0.67975(12) 0.0291(3) Uani 1 1 d
B11 B 0.3228(2) 0.82167(9) 0.80455(12) 0.0276(3) Uani 1 1 d
C12 C 0.6317(2) 0.74142(9) 0.60174(12) 0.0305(3) Uani 1 1 d
C2' C 0.61531(18) 0.60242(8) 0.65398(11) 0.0264(3) Uani 1 1 d
C3' C 0.57361(19) 0.58190(9) 0.89276(11) 0.0290(3) Uani 1 1 d
C4' C 0.77413(18) 0.60653(9) 0.74081(12) 0.0293(3) Uani 1 1 d
B5' B 0.4978(2) 0.52899(10) 0.67165(14) 0.0314(3) Uani 1 1 d
B6' B 0.4763(2) 0.51558(10) 0.81242(14) 0.0319(3) Uani 1 1 d
B7' B 0.7572(2) 0.60593(10) 0.87296(13) 0.0314(3) Uani 1 1 d
B8' B 0.7269(2) 0.51568(11) 0.67171(15) 0.0358(4) Uani 1 1 d
B9' B 0.6943(3) 0.50135(11) 0.89282(16) 0.0374(4) Uani 1 1 d
B10' B 0.8348(2) 0.52136(11) 0.80704(16) 0.0375(4) Uani 1 1 d
B11' B 0.6391(3) 0.46119(10) 0.76223(16) 0.0377(4) Uani 1 1 d
C12' C 0.6146(2) 0.65548(9) 0.55758(12) 0.0320(3) Uani 1 1 d
H3 H 0.228(2) 0.6169(11) 0.8428(14) 0.031(4) Uiso 1 1 d
H4 H 0.296(2) 0.7288(11) 0.5433(15) 0.044(5) Uiso 1 1 d
H5 H 0.648(2) 0.8018(11) 0.8396(14) 0.038(5) Uiso 1 1 d
H6 H 0.427(2) 0.7307(10) 0.9606(13) 0.031(4) Uiso 1 1 d
H7 H 0.096(2) 0.6456(10) 0.6370(14) 0.032(4) Uiso 1 1 d
H8 H 0.414(2) 0.8794(10) 0.6396(13) 0.031(4) Uiso 1 1 d
H9 H 0.053(2) 0.7494(10) 0.8343(13) 0.031(4) Uiso 1 1 d
H10 H 0.071(2) 0.8158(11) 0.6275(14) 0.035(4) Uiso 1 1 d
H11 H 0.311(2) 0.8757(10) 0.8447(13) 0.030(4) Uiso 1 1 d
H12a H 0.598(2) 0.7822(11) 0.5417(14) 0.033(4) Uiso 1 1 d
H12b H 0.756(2) 0.7515(11) 0.6415(14) 0.036(5) Uiso 1 1 d
H3' H 0.541(2) 0.5971(11) 0.9575(14) 0.036(5) Uiso 1 1 d
H4' H 0.866(2) 0.6409(10) 0.7276(14) 0.032(4) Uiso 1 1 d
H5' H 0.391(2) 0.5077(11) 0.6088(14) 0.037(5) Uiso 1 1 d
H6' H 0.360(2) 0.4856(11) 0.8270(14) 0.041(5) Uiso 1 1 d
H7' H 0.852(2) 0.6423(10) 0.9251(15) 0.034(5) Uiso 1 1 d
H8' H 0.786(2) 0.4970(12) 0.6085(15) 0.046(5) Uiso 1 1 d
H9' H 0.735(2) 0.4672(11) 0.9671(15) 0.045(5) Uiso 1 1 d
H10' H 0.971(3) 0.5079(12) 0.8276(15) 0.048(5) Uiso 1 1 d
H11' H 0.634(2) 0.3982(12) 0.7529(15) 0.047(5) Uiso 1 1 d
H12a' H 0.714(2) 0.6428(10) 0.5268(15) 0.039(5) Uiso 1 1 d
H12b' H 0.505(2) 0.6479(10) 0.5051(15) 0.034(5) Uiso 1 1 d

loop_
_atom_site_aniso_label
_atom_site_aniso_U_11
_atom_site_aniso_U_22
_atom_site_aniso_U_33
_atom_site_aniso_U_23
_atom_site_aniso_U_13
_atom_site_aniso_U_12
Fe1 0.02448(11) 0.01928(10) 0.02018(10) 0.00005(6) 0.01053(7) -0.00246(7)
C2 0.0320(7) 0.0217(6) 0.0257(6) 0.0026(5) 0.0124(5) -0.0021(5)
C3 0.0277(6) 0.0260(7) 0.0268(6) 0.0012(5) 0.0142(5) -0.0012(5)
C4 0.0349(7) 0.0273(7) 0.0220(6) -0.0024(5) 0.0103(5) -0.0034(5)
B5 0.0307(8) 0.0251(7) 0.0270(7) -0.0008(6) 0.0078(6) -0.0041(6)
B6 0.0298(7) 0.0278(7) 0.0213(7) 0.0000(5) 0.0079(6) 0.0021(6)
B7 0.0300(8) 0.0286(8) 0.0271(7) -0.0049(6) 0.0108(6) -0.0049(6)
B8 0.0408(9) 0.0216(7) 0.0262(7) -0.0002(6) 0.0095(6) -0.0005(6)
B9 0.0291(7) 0.0311(8) 0.0236(7) -0.0025(6) 0.0093(6) 0.0022(6)
B10 0.0341(8) 0.0296(8) 0.0231(7) -0.0025(6) 0.0054(6) 0.0023(6)
B11 0.0349(8) 0.0246(7) 0.0233(7) -0.0035(6) 0.0064(6) 0.0013(6)
C12 0.0341(7) 0.0320(7) 0.0292(7) 0.0045(6) 0.0152(6) -0.0040(6)
C2' 0.0313(7) 0.0257(6) 0.0261(6) -0.0024(5) 0.0143(5) 0.0004(5)
C3' 0.0352(7) 0.0275(7) 0.0270(7) 0.0053(5) 0.0129(6) 0.0038(6)
C4' 0.0282(7) 0.0286(7) 0.0347(7) 0.0025(6) 0.0146(6) 0.0000(5)
B5' 0.0368(8) 0.0250(7) 0.0358(8) -0.0065(6) 0.0150(7) -0.0041(6)
B6' 0.0386(9) 0.0214(7) 0.0408(9) 0.0032(6) 0.0198(7) -0.0020(6)
B7' 0.0313(8) 0.0328(8) 0.0300(8) 0.0047(6) 0.0069(6) 0.0028(6)
B8' 0.0424(9) 0.0290(8) 0.0419(9) -0.0019(7) 0.0218(8) 0.0052(7)
B9' 0.0438(10) 0.0298(8) 0.0426(10) 0.0111(7) 0.0183(8) 0.0086(7)
B10' 0.0353(9) 0.0346(9) 0.0463(10) 0.0086(7) 0.0167(8) 0.0098(7)
B11' 0.0456(10) 0.0226(8) 0.0513(11) 0.0024(7) 0.0245(8) 0.0039(7)
C12' 0.0397(8) 0.0357(8) 0.0253(7) 0.0007(6) 0.0176(6) 0.0018(6)

loop_
_atom_type_symbol
_atom_type_description
_atom_type_scat_dispersion_real
_atom_type_scat_dispersion_imag
_atom_type_scat_source
C C 0.0033 0.0016 'International Tables Vol C Tables 4.2.6.8 and 6.1.1.4'
H H 0.0000 0.0000 'International Tables Vol C Tables 4.2.6.8 and 6.1.1.4'
B B 0.0013 0.0007 'International Tables Vol C Tables 4.2.6.8 and 6.1.1.4'
Fe Fe 0.3463 0.8444 'International Tables Vol C Tables 4.2.6.8 and 6.1.1.4'

loop_
_geom_angle_atom_site_label_1
_geom_angle_atom_site_label_2
_geom_angle_atom_site_label_3
_geom_angle
C3 Fe1 C3' 88.28(6)
C3 Fe1 C2' 148.43(6)
C3' Fe1 C2' 105.20(6)
C3 Fe1 C2 103.83(6)
C3' Fe1 C2 149.59(6)
C2' Fe1 C2 78.94(6)
C3 Fe1 B6 44.07(6)
C3' Fe1 B6 85.59(6)
C2' Fe1 B6 161.62(6)
C2 Fe1 B6 84.30(5)
C3 Fe1 B6' 86.43(6)
C3' Fe1 B6' 43.49(6)
C2' Fe1 B6' 84.48(6)
C2 Fe1 B6' 161.76(6)
B6 Fe1 B6' 113.05(6)
C3 Fe1 B5 86.00(6)
C3' Fe1 B5 112.27(6)
C2' Fe1 B5 113.55(6)
C2 Fe1 B5 42.88(5)
B6 Fe1 B5 48.07(6)
B6' Fe1 B5 154.82(6)
C3 Fe1 B5' 112.74(6)
C3' Fe1 B5' 85.75(6)
C2' Fe1 B5' 42.46(6)
C2 Fe1 B5' 113.74(6)
B6 Fe1 B5' 155.46(6)
B6' Fe1 B5' 48.02(6)
B5 Fe1 B5' 154.98(6)
C3 Fe1 B7' 126.23(6)
C3' Fe1 B7' 41.66(6)
C2' Fe1 B7' 78.27(6)
C2 Fe1 B7' 113.35(6)
B6 Fe1 B7' 101.85(6)
B6' Fe1 B7' 70.01(6)
B5 Fe1 B7' 95.60(6)
B5' Fe1 B7' 86.57(6)
C3 Fe1 B7 41.23(5)
C3' Fe1 B7 126.44(6)
C2' Fe1 B7 112.72(6)
C2 Fe1 B7 76.03(6)
B6 Fe1 B7 69.81(6)
B6' Fe1 B7 103.89(6)
B5 Fe1 B7 85.79(6)
B5' Fe1 B7 97.49(6)
B7' Fe1 B7 167.36(6)
C3 Fe1 C4' 166.75(5)
C3' Fe1 C4' 78.63(5)
C2' Fe1 C4' 37.60(5)
C2 Fe1 C4' 88.71(5)
B6 Fe1 C4' 135.34(6)
B6' Fe1 C4' 82.67(6)
B5 Fe1 C4' 100.77(5)
B5' Fe1 C4' 64.65(6)
B7' Fe1 C4' 42.31(5)
B7 Fe1 C4' 149.71(5)
C3 Fe1 C4 77.17(5)
C3' Fe1 C4 165.10(5)
C2' Fe1 C4 89.09(5)
C2 Fe1 C4 36.40(5)
B6 Fe1 C4 81.75(5)
B6' Fe1 C4 136.75(6)
B5 Fe1 C4 64.10(5)
B5' Fe1 C4 102.68(6)
B7' Fe1 C4 149.57(5)
B7 Fe1 C4 40.99(5)
C4' Fe1 C4 116.01(5)
C4 C2 C12 115.47(12)
C4 C2 B5 111.19(11)
C12 C2 B5 131.84(13)
C4 C2 B8 66.92(10)
C12 C2 B8 121.59(11)
B5 C2 B8 67.55(10)
C4 C2 Fe1 88.55(8)
C12 C2 Fe1 115.69(10)
B5 C2 Fe1 76.01(8)
B8 C2 Fe1 122.71(9)
B7 C3 B6 113.31(12)
B7 C3 B9 70.40(10)
B6 C3 B9 67.26(10)
B7 C3 Fe1 84.51(8)
B6 C3 Fe1 78.33(8)
B9 C3 Fe1 122.95(10)
B7 C3 H3 119.8(11)
B6 C3 H3 125.0(11)
B9 C3 H3 118.3(11)
Fe1 C3 H3 118.7(11)
C2 C4 B10 115.52(11)
C2 C4 B7 118.08(11)
B10 C4 B7 65.60(9)
C2 C4 B8 62.00(9)
B10 C4 B8 61.52(9)
B7 C4 B8 116.01(11)
C2 C4 Fe1 55.06(7)
B10 C4 Fe1 108.31(8)
B7 C4 Fe1 65.95(7)
B8 C4 Fe1 99.45(8)
C2 C4 H4 114.5(11)
B10 C4 H4 119.8(11)
B7 C4 H4 114.7(11)
B8 C4 H4 121.3(11)
Fe1 C4 H4 127.1(11)
C2 B5 B11 105.98(11)
C2 B5 B8 58.59(9)
B11 B5 B8 57.00(9)
C2 B5 B6 114.48(11)
B11 B5 B6 58.63(9)
B8 B5 B6 106.73(11)
C2 B5 Fe1 61.11(7)
B11 B5 Fe1 107.84(9)
B8 B5 Fe1 105.99(9)
B6 B5 Fe1 65.54(7)
C2 B5 H5 122.6(10)
B11 B5 H5 121.7(10)
B8 B5 H5 124.4(10)
B6 B5 H5 116.8(10)
Fe1 B5 H5 122.4(10)
C3 B6 B11 108.14(11)
C3 B6 B9 57.65(9)
B11 B6 B9 58.90(9)
C3 B6 B5 113.51(11)
B11 B6 B5 59.89(9)
B9 B6 B5 107.15(11)
C3 B6 Fe1 57.60(7)
B11 B6 Fe1 109.35(9)
B9 B6 Fe1 101.80(8)
B5 B6 Fe1 66.39(7)
C3 B6 H6 121.8(9)
B11 B6 H6 119.1(9)
B9 B6 H6 123.4(9)
B5 B6 H6 118.6(9)
Fe1 B6 H6 125.4(9)
C3 B7 C4 116.77(12)
C3 B7 B10 106.33(11)
C4 B7 B10 56.20(9)
C3 B7 B9 56.59(8)
C4 B7 B9 102.70(11)
B10 B7 B9 56.43(8)
C3 B7 Fe1 54.25(7)
C4 B7 Fe1 73.06(7)
B10 B7 Fe1 107.41(9)
B9 B7 Fe1 95.42(8)
C3 B7 H7 125.0(9)
C4 B7 H7 114.4(10)
B10 B7 H7 118.0(9)
B9 B7 H7 127.6(10)
Fe1 B7 H7 129.3(9)
C2 B8 B11 105.67(11)
C2 B8 C4 51.09(8)
B11 B8 C4 101.52(11)
C2 B8 B10 102.06(11)
B11 B8 B10 62.85(9)
C4 B8 B10 57.04(9)
C2 B8 B5 53.86(8)
B11 B8 B5 61.30(9)
C4 B8 B5 90.42(10)
B10 B8 B5 104.71(11)
C2 B8 H8 117.0(9)
B11 B8 H8 131.0(9)
C4 B8 H8 123.4(9)
B10 B8 H8 124.9(9)
B5 B8 H8 129.3(9)
C3 B9 B10 107.25(11)
C3 B9 B11 107.13(11)
B10 B9 B11 62.34(9)
C3 B9 B6 55.09(9)
B10 B9 B6 105.86(11)
B11 B9 B6 60.26(9)
C3 B9 B7 53.01(8)
B10 B9 B7 61.00(9)
B11 B9 B7 104.27(10)
B6 B9 B7 92.96(10)
C3 B9 H9 118.6(9)
B10 B9 H9 122.7(9)
B11 B9 H9 125.8(9)
B6 B9 H9 127.7(9)
B7 B9 H9 125.7(9)
C4 B10 B9 109.39(11)
C4 B10 B8 61.44(9)
B9 B10 B8 111.90(12)
C4 B10 B11 101.22(11)
B9 B10 B11 59.32(9)
B8 B10 B11 58.07(9)
C4 B10 B7 58.21(9)
B9 B10 B7 62.57(9)
B8 B10 B7 109.93(12)
B11 B10 B7 103.27(11)
C4 B10 H10 118.2(9)
B9 B10 H10 122.2(10)
B8 B10 H10 118.5(10)
B11 B10 H10 132.6(9)
B7 B10 H10 119.1(10)
B8 B11 B9 111.95(11)
B8 B11 B6 113.02(11)
B9 B11 B6 60.84(9)
B8 B11 B5 61.71(9)
B9 B11 B5 109.94(11)
B6 B11 B5 61.48(9)
B8 B11 B10 59.09(9)
B9 B11 B10 58.34(9)
B6 B11 B10 103.36(11)
B5 B11 B10 102.39(10)
B8 B11 H11 116.8(9)
B9 B11 H11 119.5(9)
B6 B11 H11 122.7(9)
B5 B11 H11 123.5(9)
B10 B11 H11 125.6(9)
C2 C12 C12' 105.30(11)
C2 C12 H12a 109.9(10)
C12' C12 H12a 111.3(10)
C2 C12 H12b 111.4(10)
C12' C12 H12b 109.6(10)
H12a C12 H12b 109.2(14)
C4' C2' C12' 115.66(12)
C4' C2' B5' 110.69(12)
C12' C2' B5' 132.18(13)
C4' C2' B8' 67.01(10)
C12' C2' B8' 121.46(12)
B5' C2' B8' 67.46(10)
C4' C2' Fe1 85.61(8)
C12' C2' Fe1 116.18(10)
B5' C2' Fe1 77.70(8)
B8' C2' Fe1 122.22(10)
B7' C3' B6' 113.85(12)
B7' C3' B9' 70.08(11)
B6' C3' B9' 68.02(11)
B7' C3' Fe1 83.14(8)
B6' C3' Fe1 79.18(9)
B9' C3' Fe1 122.60(10)
B7' C3' H3' 120.1(11)
B6' C3' H3' 124.4(11)
B9' C3' H3' 118.8(11)
Fe1 C3' H3' 118.6(11)
C2' C4' B10' 116.11(13)
C2' C4' B7' 119.99(12)
B10' C4' B7' 64.81(10)
C2' C4' B8' 62.12(10)
B10' C4' B8' 61.44(11)
B7' C4' B8' 115.73(12)
C2' C4' Fe1 56.78(7)
B10' C4' Fe1 109.69(9)
B7' C4' Fe1 66.74(7)
B8' C4' Fe1 101.39(9)
C2' C4' H4' 115.9(11)
B10' C4' H4' 117.1(10)
B7' C4' H4' 113.3(11)
B8' C4' H4' 120.8(10)
Fe1 C4' H4' 127.5(10)
C2' B5' B11' 106.25(13)
C2' B5' B8' 58.95(9)
B11' B5' B8' 56.90(10)
C2' B5' B6' 114.33(12)
B11' B5' B6' 58.72(10)
B8' B5' B6' 106.62(13)
C2' B5' Fe1 59.84(7)
B11' B5' Fe1 106.58(10)
B8' B5' Fe1 104.21(10)
B6' B5' Fe1 65.31(7)
C2' B5' H5' 122.0(10)
B11' B5' H5' 122.2(10)
B8' B5' H5' 124.5(10)
B6' B5' H5' 117.2(10)
Fe1 B5' H5' 123.8(10)
C3' B6' B11' 107.63(13)
C3' B6' B9' 57.56(10)
B11' B6' B9' 58.37(11)
C3' B6' B5' 114.05(11)
B11' B6' B5' 59.54(10)
B9' B6' B5' 106.77(12)
C3' B6' Fe1 57.33(7)
B11' B6' Fe1 108.13(9)
B9' B6' Fe1 100.69(9)
B5' B6' Fe1 66.68(7)
C3' B6' H6' 120.8(10)
B11' B6' H6' 121.0(10)
B9' B6' H6' 124.5(10)
B5' B6' H6' 118.5(10)
Fe1 B6' H6' 125.1(10)
C3' B7' C4' 115.49(12)
C3' B7' B10' 106.82(13)
C4' B7' B10' 56.29(9)
C3' B7' B9' 56.88(9)
C4' B7' B9' 102.73(12)
B10' B7' B9' 57.00(10)
C3' B7' Fe1 55.20(7)
C4' B7' Fe1 70.95(7)
B10' B7' Fe1 107.24(10)
B9' B7' Fe1 96.62(9)
C3' B7' H7' 125.6(10)
C4' B7' H7' 114.3(10)
B10' B7' H7' 118.1(10)
B9' B7' H7' 128.4(9)
Fe1 B7' H7' 128.0(9)
C2' B8' B11' 105.67(12)
C2' B8' B10' 102.20(12)
B11' B8' B10' 63.16(11)
C2' B8' C4' 50.87(8)
B11' B8' C4' 101.06(12)
B10' B8' C4' 56.93(10)
C2' B8' B5' 53.59(9)
B11' B8' B5' 61.50(10)
B10' B8' B5' 105.07(12)
C4' B8' B5' 89.69(10)
C2' B8' H8' 116.9(11)
B11' B8' H8' 131.1(11)
B10' B8' H8' 124.5(10)
C4' B8' H8' 123.8(11)
B5' B8' H8' 129.4(10)
C3' B9' B10' 106.65(12)
C3' B9' B11' 106.78(13)
B10' B9' B11' 62.58(11)
C3' B9' B6' 54.42(9)
B10' B9' B6' 105.68(13)
B11' B9' B6' 60.49(11)
C3' B9' B7' 53.04(9)
B10' B9' B7' 60.59(10)
B11' B9' B7' 104.40(12)
B6' B9' B7' 92.68(11)
C3' B9' H9' 119.2(10)
B10' B9' H9' 122.3(10)
B11' B9' H9' 125.9(10)
B6' B9' H9' 128.6(10)
B7' B9' H9' 125.1(10)
C4' B10' B9' 109.24(12)
C4' B10' B8' 61.63(10)
B9' B10' B8' 111.73(14)
C4' B10' B7' 58.91(9)
B9' B10' B7' 62.41(10)
B8' B10' B7' 111.04(12)
C4' B10' B11' 100.58(12)
B9' B10' B11' 58.98(11)
B8' B10' B11' 57.83(11)
B7' B10' B11' 103.17(12)
C4' B10' H10' 117.6(11)
B9' B10' H10' 122.9(11)
B8' B10' H10' 118.2(10)
B7' B10' H10' 118.1(11)
B11' B10' H10' 133.8(11)
B8' B11' B9' 112.30(14)
B8' B11' B6' 113.04(12)
B9' B11' B6' 61.14(10)
B8' B11' B5' 61.61(10)
B9' B11' B5' 110.74(12)
B6' B11' B5' 61.74(10)
B8' B11' B10' 59.01(11)
B9' B11' B10' 58.44(11)
B6' B11' B10' 103.16(12)
B5' B11' B10' 102.26(12)
B8' B11' H11' 117.3(11)
B9' B11' H11' 118.7(11)
B6' B11' H11' 122.1(11)
B5' B11' H11' 123.2(11)
B10' B11' H11' 126.2(10)
C2' C12' C12 105.36(11)
C2' C12' H12a' 109.9(11)
C12 C12' H12a' 109.7(11)
C2' C12' H12b' 109.0(11)
C12 C12' H12b' 111.4(10)
H12a' C12' H12b' 111.3(15)

loop_
_geom_bond_atom_site_label_1
_geom_bond_atom_site_label_2
_geom_bond_distance
Fe1 C3 1.9428(13)
Fe1 C3' 1.9439(14)
Fe1 C2' 2.0288(13)
Fe1 C2 2.0468(13)
Fe1 B6 2.2534(15)
Fe1 B6' 2.2682(16)
Fe1 B5 2.2684(16)
Fe1 B5' 2.2926(16)
Fe1 B7' 2.3502(17)
Fe1 B7 2.3828(17)
Fe1 C4' 2.4180(14)
Fe1 C4 2.4961(14)
C2 C4 1.482(2)
C2 C12 1.5153(18)
C2 B5 1.591(2)
C2 B8 1.681(2)
C3 B7 1.578(2)
C3 B6 1.601(2)
C3 B9 1.649(2)
C3 H3 0.923(18)
C4 B10 1.673(2)
C4 B7 1.712(2)
C4 B8 1.752(2)
C4 H4 1.023(19)
B5 B11 1.813(2)
B5 B8 1.821(2)
B5 B6 1.842(2)
B5 H5 1.048(18)
B6 B11 1.790(2)
B6 B9 1.800(2)
B6 H6 1.079(16)
B7 B10 1.834(2)
B7 B9 1.861(2)
B7 H7 1.067(17)
B8 B11 1.734(2)
B8 B10 1.753(2)
B8 H8 1.062(17)
B9 B10 1.747(2)
B9 B11 1.765(2)
B9 H9 1.074(17)
B10 B11 1.818(2)
B10 H10 1.069(17)
B11 H11 1.055(17)
C12 C12' 1.540(2)
C12 H12a 1.017(17)
C12 H12b 1.012(18)
C2' C4' 1.480(2)
C2' C12' 1.5168(19)
C2' B5' 1.584(2)
C2' B8' 1.686(2)
C3' B7' 1.573(2)
C3' B6' 1.589(2)
C3' B9' 1.649(2)
C3' H3' 0.951(18)
C4' B10' 1.673(2)
C4' B7' 1.722(2)
C4' B8' 1.756(2)
C4' H4' 0.965(18)
B5' B11' 1.816(3)
B5' B8' 1.818(3)
B5' B6' 1.856(2)
B5' H5' 1.086(17)
B6' B11' 1.801(2)
B6' B9' 1.812(3)
B6' H6' 1.093(19)
B7' B10' 1.820(3)
B7' B9' 1.851(3)
B7' H7' 1.073(18)
B8' B11' 1.731(3)
B8' B10' 1.753(3)
B8' H8' 1.063(19)
B9' B10' 1.752(3)
B9' B11' 1.762(3)
B9' H9' 1.094(19)
B10' B11' 1.825(3)
B10' H10' 1.073(19)
B11' H11' 1.06(2)
C12' H12a' 0.97(2)
C12' H12b' 0.980(19)
